data_1523244
loop_
_publ_author_name
'Beznosikova, A.V.'
'Chebotarev, N.T.'
'Luk'yanov, A.S.'
'Smirnova, A.E.'
'Chernyi, A.V.'

_publ_section_title
;
 Crystal structures of Pu5 Ru3, Pu5 Rh3, Pu5 Os3, Pu5 Ir3, Pu5 Pt3
;
_journal_name_full 'Atomnaya Energiya'
_journal_page_first 144
_journal_page_last 148
_journal_volume 37
_journal_year 1974
_chemical_formula_sum 'Pu5 Rh3'
_space_group_IT_number 130
_symmetry_space_group_name_Hall 'P 4ab 2n -1ab'
_symmetry_space_group_name_H-M 'P 4/n c c :1'
_cell_angle_alpha 90
_cell_angle_beta 90
_cell_angle_gamma 90
_cell_formula_units_Z 4
_cell_length_a 10.941
_cell_length_b 10.941
_cell_length_c 6.0203
_cell_volume 720.663
_citation_journal_id_ASTM AENGAB
_cod_data_source_file Beznosikova_AENGAB_1974_1893.cif
_cod_data_source_block Pu5Rh3
_cod_original_cell_volume 720.6629
_cod_original_sg_symbol_Hall '-P 4a 2ac (x-1/4,y+1/4,z)'
_cod_database_code 1523244

loop_
_symmetry_equiv_pos_as_xyz
x,y,z
-y+1/2,x+1/2,z
-x,-y,z
y+1/2,-x+1/2,z
x+1/2,-y+1/2,-z+1/2
y,x,-z+1/2
-x+1/2,y+1/2,-z+1/2
-y,-x,-z+1/2
-x+1/2,-y+1/2,-z
y,-x,-z
x+1/2,y+1/2,-z
-y,x,-z
-x,y,z-1/2
-y+1/2,-x+1/2,z-1/2
x,-y,z-1/2
y+1/2,x+1/2,z-1/2

loop_
_atom_site_label
_atom_site_type_symbol
_atom_site_fract_x
_atom_site_fract_y
_atom_site_fract_z
_atom_site_occupancy
_atom_site_U_iso_or_equiv
Pu2 Pu 0.284 0.089 0.889 1 0.0
Rh2 Rh 0.157 0.157 0.25 1 0.0
Pu1 Pu 0 0 0 1 0.0
Rh1 Rh 0 0.5 0.929 1 0.0
